data_4085528
loop_
_publ_author_name
'Oerthel, Marie-Christine'
'Yufit, Dmitry S.'
'Fox, Mark A.'
'Bryce, Martin R.'
'Low, Paul J.'

_publ_section_title
;
 Syntheses and Structures of Buta-1,3-Diynyl Complexes from &#x201C;on
 Complex&#x201D; Cross-Coupling Reactions
;
_journal_issue 11
_journal_name_full Organometallics
_journal_page_first 2395
_journal_paper_doi 10.1021/om501186c
_journal_volume 34
_journal_year 2015
_chemical_formula_moiety 'C90 H70 P4 Ru2, 2(C H2 Cl2)'
_chemical_formula_sum 'C92 H74 Cl4 P4 Ru2'
_chemical_formula_weight 1647.33
_chemical_name_systematic
;
 ? 
;
_space_group_crystal_system triclinic
_space_group_IT_number 2
_space_group_name_Hall '-P 1'
_space_group_name_H-M_alt 'P -1'
_symmetry_space_group_name_Hall '-P 1'
_symmetry_space_group_name_H-M 'P -1'
_atom_sites_solution_hydrogens geom
_atom_sites_solution_primary direct
_atom_sites_solution_secondary difmap
_audit_creation_date 2014-09-11
_audit_creation_method
;
Olex2 1.2-beta
(compiled 2014.08.28 svn.r2986 for OlexSys, GUI svn.r4874)
;
_cell_angle_alpha 90.247(18)
_cell_angle_beta 96.490(17)
_cell_angle_gamma 106.425(17)
_cell_formula_units_Z 1
_cell_length_a 8.8692(4)
_cell_length_b 12.6858(5)
_cell_length_c 17.6885(7)
_cell_measurement_reflns_used 5845
_cell_measurement_temperature 120.0
_cell_measurement_theta_max 25.31
_cell_measurement_theta_min 2.41
_cell_volume 1895.4(2)
_computing_cell_refinement 'SAINT v8.34A (Bruker, 2013)'
_computing_data_collection 'APEX2 v.2013.4_1 (Bruker, 2013)'
_computing_data_reduction 'SAINT v8.34A (Bruker, 2013)'
_computing_molecular_graphics 'Olex2 (Dolomanov et al., 2009)'
_computing_publication_material 'Olex2 (Dolomanov et al., 2009)'
_computing_structure_refinement 'XL (Sheldrick, 2008)'
_computing_structure_solution 'XS (Sheldrick, 2008)'
_diffrn_ambient_temperature 120.0
_diffrn_detector 'Bruker PHOTON 100 CMOS'
_diffrn_detector_type 'CMOS sensor'
_diffrn_measured_fraction_theta_full 0.999
_diffrn_measured_fraction_theta_max 0.999
_diffrn_measurement_device 'Bruker D8 Venture'
_diffrn_measurement_device_type D8Venture
_diffrn_measurement_method \w-scan
_diffrn_radiation_monochromator 'focusing mirrors'
_diffrn_radiation_probe x-ray
_diffrn_radiation_type MoK\a
_diffrn_radiation_wavelength 0.71073
_diffrn_reflns_av_R_equivalents 0.1696
_diffrn_reflns_av_unetI/netI 0.1718
_diffrn_reflns_limit_h_max 11
_diffrn_reflns_limit_h_min -11
_diffrn_reflns_limit_k_max 16
_diffrn_reflns_limit_k_min -16
_diffrn_reflns_limit_l_max 22
_diffrn_reflns_limit_l_min -22
_diffrn_reflns_number 32488
_diffrn_reflns_theta_full 27.50
_diffrn_reflns_theta_max 27.50
_diffrn_reflns_theta_min 2.41
_diffrn_source 'ImuS microsource'
_diffrn_standards_number 0
_exptl_absorpt_coefficient_mu 0.672
_exptl_absorpt_correction_T_max 1.0000
_exptl_absorpt_correction_T_min 0.6688
_exptl_absorpt_correction_type multi-scan
_exptl_absorpt_process_details
;
SADABS-2012/1 (Bruker,2012) was used for absorption correction.
wR2(int) was 0.1547 before and 0.1182 after correction.
The Ratio of minimum to maximum transmission is 0.6688.
The \l/2 correction factor is 0.0015.
;
_exptl_crystal_colour 'clear light yellow'
_exptl_crystal_colour_lustre clear
_exptl_crystal_colour_modifier light
_exptl_crystal_colour_primary yellow
_exptl_crystal_density_diffrn 1.443
_exptl_crystal_density_method 'not measured'
_exptl_crystal_description plate
_exptl_crystal_F_000 842
_exptl_crystal_size_max 0.33
_exptl_crystal_size_mid 0.05
_exptl_crystal_size_min 0.02
_refine_diff_density_max 1.306
_refine_diff_density_min -0.722
_refine_diff_density_rms 0.150
_refine_ls_extinction_method none
_refine_ls_goodness_of_fit_ref 0.991
_refine_ls_hydrogen_treatment constr
_refine_ls_matrix_type full
_refine_ls_number_parameters 464
_refine_ls_number_reflns 8724
_refine_ls_number_restraints 3
_refine_ls_restrained_S_all 0.991
_refine_ls_R_factor_all 0.1373
_refine_ls_R_factor_gt 0.0753
_refine_ls_shift/su_max 0.000
_refine_ls_shift/su_mean 0.000
_refine_ls_structure_factor_coef Fsqd
_refine_ls_weighting_details 'calc w=1/[\s^2^(Fo^2^)+(0.0700P)^2^+0.0000P] where P=(Fo^2^+2Fc^2^)/3'
_refine_ls_weighting_scheme calc
_refine_ls_wR_factor_gt 0.1512
_refine_ls_wR_factor_ref 0.1745
_reflns_number_gt 5362
_reflns_number_total 8724
_reflns_threshold_expression >2sigma(I)
_cod_data_source_file om501186c_si_002.cif
_cod_data_source_block 6_14srv197
_cod_depositor_comments
;
The following automatic conversions were performed:

'_diffrn_radiation_probe' value 'X-ray' changed to 'x-ray' according
to
/usr/data/users/saulius/crontab/automatic-downloads/rss-feeds/ACS/lib/dictionaries/cif_core.dic
dictionary named 'cif_core.dic' version 2.4.2 from 2011-04-26.

Automatic conversion script
Id: cif_fix_values 3008 2015-01-20 13:52:24Z robertas 

 Adding full bibliography for 4085524--4085528.cif.
;
_cod_original_cell_volume 1895.35(14)
_cod_database_code 4085528
_computing.bruker_data_scaling 'SADABS V2012/1 (Bruker AXS Inc.)'

_olex2_refinement_description
;
1. Fixed Uiso
 At 1.2 times of:
  All C(H) groups, All C(H,H) groups
2. Restrained distances
 Cl2-C10 \\sim Cl1-C10 \\sim Cl2A-C10
 with sigma of 0.005
3. Others
 Fixed Sof: Cl2(0.8) Cl2A(0.2)
4.a Secondary CH2 refined with riding coordinates:
 C10(H10A,H10B)
4.b Aromatic/amide H refined with riding coordinates:
 C5(H5), C6(H6), C7(H7), C8(H8), C9(H9), C12(H12), C13(H13), C14(H14),
 C15(H15), C16(H16), C22(H22), C23(H23), C24(H24), C25(H25), C26(H26), C32(H32),
  C33(H33), C34(H34), C35(H35), C36(H36), C42(H42), C43(H43), C44(H44),
 C45(H45), C46(H46), C52(H52), C53(H53), C54(H54), C55(H55), C56(H56), C62(H62),
  C63(H63), C64(H64), C65(H65), C66(H66)
;

loop_
_space_group_symop_id
_space_group_symop_operation_xyz
1 'x, y, z'
2 '-x, -y, -z'

loop_
_atom_site_label
_atom_site_type_symbol
_atom_site_fract_x
_atom_site_fract_y
_atom_site_fract_z
_atom_site_U_iso_or_equiv
_atom_site_adp_type
_atom_site_occupancy
_atom_site_calc_flag
_atom_site_disorder_assembly
_atom_site_disorder_group
_atom_site_refinement_flags_posn
Ru1 Ru 0.52433(5) 0.67598(4) 0.22858(2) 0.01818(15) Uani 1 d . . .
P1 P 0.72476(15) 0.82599(12) 0.20230(8) 0.0200(3) Uani 1 d . . .
P2 P 0.66838(15) 0.56366(11) 0.27783(8) 0.0193(3) Uani 1 d . . .
C1 C 0.5332(6) 0.7521(4) 0.3274(3) 0.0220(12) Uani 1 d . . .
C2 C 0.5202(6) 0.8083(5) 0.3817(3) 0.0236(12) Uani 1 d . . .
C3 C 0.5128(6) 0.8850(5) 0.4341(3) 0.0257(13) Uani 1 d . . .
C4 C 0.5045(6) 0.9589(5) 0.4764(3) 0.0264(13) Uani 1 d . . .
C5 C 0.2980(6) 0.7067(5) 0.1813(3) 0.0317(14) Uani 1 d . . .
H5 H 0.2721 0.7724 0.1923 0.038 Uiso 1 calc . . R
C6 C 0.3759(6) 0.6869(5) 0.1202(3) 0.0297(14) Uani 1 d . . .
H6 H 0.4132 0.7384 0.0829 0.036 Uiso 1 calc . . R
C7 C 0.3902(6) 0.5793(5) 0.1226(3) 0.0293(14) Uani 1 d . . .
H7 H 0.4372 0.5454 0.0874 0.035 Uiso 1 calc . . R
C8 C 0.3215(6) 0.5307(5) 0.1873(3) 0.0295(14) Uani 1 d . . .
H8 H 0.3144 0.4583 0.2034 0.035 Uiso 1 calc . . R
C9 C 0.2653(6) 0.6093(5) 0.2234(3) 0.0326(15) Uani 1 d . . .
H9 H 0.2143 0.5988 0.2683 0.039 Uiso 1 calc . . R
C11 C 0.8355(6) 0.8167(5) 0.1220(3) 0.0235(12) Uani 1 d . . .
C12 C 0.7811(7) 0.7298(5) 0.0689(3) 0.0288(13) Uani 1 d . . .
H12 H 0.6873 0.6734 0.0752 0.035 Uiso 1 calc . . R
C13 C 0.8611(7) 0.7236(5) 0.0068(3) 0.0372(15) Uani 1 d . . .
H13 H 0.8215 0.6632 -0.0290 0.045 Uiso 1 calc . . R
C14 C 0.9967(8) 0.8041(5) -0.0034(3) 0.0391(16) Uani 1 d . . .
H14 H 1.0508 0.7999 -0.0462 0.047 Uiso 1 calc . . R
C15 C 1.0544(7) 0.8915(5) 0.0491(3) 0.0372(16) Uani 1 d . . .
H15 H 1.1495 0.9467 0.0428 0.045 Uiso 1 calc . . R
C16 C 0.9742(7) 0.8988(5) 0.1108(3) 0.0316(14) Uani 1 d . . .
H16 H 1.0135 0.9599 0.1459 0.038 Uiso 1 calc . . R
C21 C 0.6376(6) 0.9383(4) 0.1742(3) 0.0223(12) Uani 1 d . . .
C22 C 0.6618(7) 0.9937(5) 0.1064(3) 0.0353(15) Uani 1 d . . .
H22 H 0.7323 0.9774 0.0745 0.042 Uiso 1 calc . . R
C23 C 0.5855(8) 1.0713(5) 0.0850(4) 0.0420(17) Uani 1 d . . .
H23 H 0.6030 1.1077 0.0386 0.050 Uiso 1 calc . . R
C24 C 0.4831(7) 1.0964(5) 0.1310(4) 0.0388(16) Uani 1 d . . .
H24 H 0.4300 1.1497 0.1160 0.047 Uiso 1 calc . . R
C25 C 0.4584(7) 1.0442(5) 0.1982(4) 0.0342(15) Uani 1 d . . .
H25 H 0.3894 1.0621 0.2302 0.041 Uiso 1 calc . . R
C26 C 0.5339(7) 0.9657(5) 0.2193(3) 0.0288(13) Uani 1 d . . .
H26 H 0.5148 0.9295 0.2656 0.035 Uiso 1 calc . . R
C31 C 0.8842(6) 0.8906(4) 0.2775(3) 0.0239(13) Uani 1 d . . .
C32 C 1.0254(6) 0.8601(5) 0.2830(3) 0.0266(13) Uani 1 d . . .
H32 H 1.0381 0.8088 0.2468 0.032 Uiso 1 calc . . R
C33 C 1.1461(7) 0.9041(5) 0.3407(4) 0.0378(16) Uani 1 d . . .
H33 H 1.2420 0.8842 0.3436 0.045 Uiso 1 calc . . R
C34 C 1.1265(7) 0.9769(5) 0.3938(4) 0.0389(16) Uani 1 d . . .
H34 H 1.2097 1.0074 0.4334 0.047 Uiso 1 calc . . R
C35 C 0.9867(8) 1.0065(5) 0.3906(4) 0.0421(17) Uani 1 d . . .
H35 H 0.9731 1.0551 0.4285 0.051 Uiso 1 calc . . R
C36 C 0.8684(7) 0.9650(5) 0.3323(3) 0.0309(14) Uani 1 d . . .
H36 H 0.7742 0.9873 0.3292 0.037 Uiso 1 calc . . R
C41 C 0.7309(6) 0.4966(4) 0.2002(3) 0.0216(12) Uani 1 d . . .
C42 C 0.6240(7) 0.4097(5) 0.1562(3) 0.0288(14) Uani 1 d . . .
H42 H 0.5225 0.3767 0.1715 0.035 Uiso 1 calc . . R
C43 C 0.6654(7) 0.3709(5) 0.0897(3) 0.0310(14) Uani 1 d . . .
H43 H 0.5911 0.3129 0.0597 0.037 Uiso 1 calc . . R
C44 C 0.8136(7) 0.4164(5) 0.0675(3) 0.0304(14) Uani 1 d . . .
H44 H 0.8414 0.3890 0.0227 0.036 Uiso 1 calc . . R
C45 C 0.9214(6) 0.5018(5) 0.1104(3) 0.0284(14) Uani 1 d . . .
H45 H 1.0242 0.5329 0.0959 0.034 Uiso 1 calc . . R
C46 C 0.8773(6) 0.5412(5) 0.1747(3) 0.0255(13) Uani 1 d . . .
H46 H 0.9505 0.6018 0.2029 0.031 Uiso 1 calc . . R
C51 C 0.8433(6) 0.6047(4) 0.3493(3) 0.0208(12) Uani 1 d . . .
C52 C 0.8523(6) 0.6879(5) 0.4026(3) 0.0255(13) Uani 1 d . . .
H52 H 0.7754 0.7273 0.3986 0.031 Uiso 1 calc . . R
C53 C 0.9762(7) 0.7127(5) 0.4621(3) 0.0322(14) Uani 1 d . . .
H53 H 0.9819 0.7685 0.4992 0.039 Uiso 1 calc . . R
C54 C 1.0894(7) 0.6580(5) 0.4679(3) 0.0361(16) Uani 1 d . . .
H54 H 1.1746 0.6766 0.5078 0.043 Uiso 1 calc . . R
C55 C 1.0771(7) 0.5748(5) 0.4141(3) 0.0346(15) Uani 1 d . . .
H55 H 1.1545 0.5357 0.4181 0.041 Uiso 1 calc . . R
C56 C 0.9570(6) 0.5478(5) 0.3560(3) 0.0312(14) Uani 1 d . . .
H56 H 0.9509 0.4904 0.3202 0.037 Uiso 1 calc . . R
C61 C 0.5539(6) 0.4486(5) 0.3306(3) 0.0229(12) Uani 1 d . . .
C62 C 0.4520(6) 0.4723(5) 0.3792(3) 0.0268(13) Uani 1 d . . .
H62 H 0.4328 0.5423 0.3788 0.032 Uiso 1 calc . . R
C63 C 0.3792(7) 0.3935(5) 0.4279(3) 0.0323(14) Uani 1 d . . .
H63 H 0.3115 0.4105 0.4611 0.039 Uiso 1 calc . . R
C64 C 0.4037(6) 0.2911(5) 0.4289(3) 0.0294(14) Uani 1 d . . .
H64 H 0.3539 0.2379 0.4628 0.035 Uiso 1 calc . . R
C65 C 0.5026(7) 0.2659(5) 0.3798(3) 0.0334(15) Uani 1 d . . .
H65 H 0.5179 0.1947 0.3793 0.040 Uiso 1 calc . . R
C66 C 0.5778(7) 0.3436(5) 0.3321(3) 0.0322(14) Uani 1 d . . .
H66 H 0.6468 0.3262 0.2999 0.039 Uiso 1 calc . . R
Cl1 Cl 0.1803(2) 0.21227(17) 0.19713(14) 0.0712(6) Uani 1 d A . .
Cl2 Cl -0.0934(4) 0.2494(3) 0.2434(2) 0.0924(10) Uani 0.80 d A 1 .
C10 C 0.0901(7) 0.2385(7) 0.2704(4) 0.098(4) Uani 1 d . . .
H10A H 0.1553 0.3080 0.2971 0.117 Uiso 1 calc A 1 R
H10B H 0.0830 0.1789 0.3069 0.117 Uiso 1 calc A 1 R
Cl2A Cl -0.0484(11) 0.2685(9) 0.3161(6) 0.069(3) Uiso 0.20 d A 2 .

loop_
_atom_site_aniso_label
_atom_site_aniso_U_11
_atom_site_aniso_U_22
_atom_site_aniso_U_33
_atom_site_aniso_U_23
_atom_site_aniso_U_13
_atom_site_aniso_U_12
Ru1 0.0144(2) 0.0233(3) 0.0173(2) -0.00101(18) 0.00524(17) 0.00471(17)
P1 0.0172(7) 0.0237(8) 0.0192(7) -0.0003(6) 0.0045(6) 0.0052(6)
P2 0.0165(6) 0.0230(8) 0.0190(7) -0.0012(6) 0.0061(6) 0.0050(6)
C1 0.019(3) 0.025(3) 0.018(3) 0.000(2) 0.002(2) 0.001(2)
C2 0.022(3) 0.030(3) 0.020(3) 0.002(3) 0.007(2) 0.008(2)
C3 0.028(3) 0.032(3) 0.021(3) 0.004(3) 0.000(2) 0.017(3)
C4 0.028(3) 0.033(3) 0.022(3) -0.002(3) -0.001(3) 0.016(3)
C5 0.022(3) 0.038(4) 0.038(4) -0.006(3) -0.003(3) 0.015(3)
C6 0.023(3) 0.036(4) 0.025(3) 0.000(3) -0.005(3) 0.002(3)
C7 0.027(3) 0.036(4) 0.025(3) -0.005(3) -0.001(3) 0.010(3)
C8 0.024(3) 0.025(3) 0.033(3) 0.004(3) -0.003(3) 0.001(3)
C9 0.014(3) 0.048(4) 0.030(3) 0.003(3) 0.006(3) -0.003(3)
C11 0.019(3) 0.030(3) 0.024(3) 0.009(3) 0.008(2) 0.009(2)
C12 0.027(3) 0.031(3) 0.028(3) 0.004(3) 0.009(3) 0.006(3)
C13 0.045(4) 0.046(4) 0.022(3) -0.004(3) 0.012(3) 0.014(3)
C14 0.050(4) 0.052(4) 0.025(3) 0.007(3) 0.019(3) 0.024(4)
C15 0.029(3) 0.050(4) 0.035(4) 0.017(3) 0.015(3) 0.011(3)
C16 0.032(3) 0.042(4) 0.023(3) 0.003(3) 0.008(3) 0.010(3)
C21 0.020(3) 0.022(3) 0.025(3) -0.003(2) 0.002(2) 0.006(2)
C22 0.043(4) 0.038(4) 0.032(4) 0.011(3) 0.017(3) 0.018(3)
C23 0.047(4) 0.047(4) 0.040(4) 0.019(3) 0.013(3) 0.021(3)
C24 0.037(3) 0.039(4) 0.049(4) 0.009(3) 0.008(3) 0.023(3)
C25 0.035(3) 0.031(3) 0.041(4) 0.003(3) 0.009(3) 0.013(3)
C26 0.030(3) 0.030(3) 0.028(3) 0.006(3) 0.006(3) 0.012(3)
C31 0.021(3) 0.024(3) 0.023(3) 0.006(2) 0.008(2) -0.002(2)
C32 0.024(3) 0.032(3) 0.020(3) -0.001(3) 0.001(2) 0.004(3)
C33 0.021(3) 0.050(4) 0.039(4) 0.012(3) 0.001(3) 0.006(3)
C34 0.027(3) 0.043(4) 0.036(4) 0.007(3) -0.007(3) -0.003(3)
C35 0.053(4) 0.033(4) 0.033(4) -0.005(3) -0.001(3) 0.003(3)
C36 0.031(3) 0.035(3) 0.027(3) -0.002(3) 0.004(3) 0.008(3)
C41 0.023(3) 0.022(3) 0.024(3) 0.000(2) 0.009(2) 0.010(2)
C42 0.027(3) 0.028(3) 0.032(3) -0.002(3) 0.010(3) 0.008(3)
C43 0.032(3) 0.029(3) 0.030(3) -0.008(3) 0.004(3) 0.006(3)
C44 0.032(3) 0.039(4) 0.025(3) -0.005(3) 0.011(3) 0.015(3)
C45 0.022(3) 0.042(4) 0.022(3) 0.003(3) 0.008(2) 0.008(3)
C46 0.021(3) 0.031(3) 0.025(3) -0.006(3) 0.003(2) 0.008(2)
C51 0.018(3) 0.028(3) 0.016(3) 0.006(2) 0.010(2) 0.004(2)
C52 0.024(3) 0.033(3) 0.021(3) 0.001(3) 0.003(2) 0.008(3)
C53 0.034(3) 0.039(4) 0.019(3) -0.002(3) 0.003(3) 0.004(3)
C54 0.025(3) 0.055(4) 0.024(3) 0.007(3) -0.001(3) 0.005(3)
C55 0.026(3) 0.055(4) 0.027(3) 0.003(3) 0.006(3) 0.016(3)
C56 0.029(3) 0.044(4) 0.024(3) -0.002(3) 0.001(3) 0.017(3)
C61 0.018(3) 0.033(3) 0.016(3) 0.006(2) 0.005(2) 0.004(2)
C62 0.028(3) 0.031(3) 0.025(3) 0.007(3) 0.011(3) 0.013(3)
C63 0.026(3) 0.040(4) 0.032(3) 0.008(3) 0.014(3) 0.008(3)
C64 0.027(3) 0.033(3) 0.028(3) 0.012(3) 0.005(3) 0.008(3)
C65 0.036(3) 0.025(3) 0.041(4) 0.008(3) 0.008(3) 0.011(3)
C66 0.034(3) 0.037(4) 0.030(3) 0.000(3) 0.008(3) 0.015(3)
Cl1 0.0634(13) 0.0547(13) 0.0963(17) -0.0058(12) 0.0076(12) 0.0188(10)
Cl2 0.079(2) 0.103(2) 0.117(3) -0.003(2) 0.0185(19) 0.0593(19)
C10 0.093(7) 0.095(8) 0.074(7) 0.027(6) -0.002(6) -0.020(6)

loop_
_atom_type_symbol
_atom_type_description
_atom_type_scat_dispersion_real
_atom_type_scat_dispersion_imag
_atom_type_scat_source
C C 0.0033 0.0016 'International Tables Vol C Tables 4.2.6.8 and 6.1.1.4'
H H 0.0000 0.0000 'International Tables Vol C Tables 4.2.6.8 and 6.1.1.4'
Cl Cl 0.1484 0.1585 'International Tables Vol C Tables 4.2.6.8 and 6.1.1.4'
P P 0.1023 0.0942 'International Tables Vol C Tables 4.2.6.8 and 6.1.1.4'
Ru Ru -1.2594 0.8363 'International Tables Vol C Tables 4.2.6.8 and 6.1.1.4'

loop_
_geom_angle_atom_site_label_1
_geom_angle_atom_site_label_2
_geom_angle_atom_site_label_3
_geom_angle
_geom_angle_site_symmetry_3
P2 Ru1 P1 100.27(5) .
C1 Ru1 P1 86.49(15) .
C1 Ru1 P2 94.12(16) .
C1 Ru1 C5 93.9(2) .
C1 Ru1 C6 127.5(2) .
C1 Ru1 C7 152.0(2) .
C1 Ru1 C8 121.2(2) .
C1 Ru1 C9 90.7(2) .
C5 Ru1 P1 106.88(17) .
C5 Ru1 P2 152.08(17) .
C5 Ru1 C6 36.8(2) .
C5 Ru1 C7 61.7(2) .
C5 Ru1 C8 62.2(2) .
C6 Ru1 P1 92.40(15) .
C6 Ru1 P2 137.29(16) .
C6 Ru1 C7 36.6(2) .
C6 Ru1 C8 61.3(2) .
C7 Ru1 P1 112.64(16) .
C7 Ru1 P2 101.88(15) .
C8 Ru1 P1 149.44(16) .
C8 Ru1 P2 90.93(15) .
C8 Ru1 C7 36.8(2) .
C9 Ru1 P1 143.94(17) .
C9 Ru1 P2 115.79(17) .
C9 Ru1 C5 37.4(2) .
C9 Ru1 C6 61.5(2) .
C9 Ru1 C7 61.7(2) .
C9 Ru1 C8 37.2(2) .
C11 P1 Ru1 119.23(19) .
C11 P1 C21 102.0(2) .
C21 P1 Ru1 108.30(17) .
C31 P1 Ru1 119.65(17) .
C31 P1 C11 101.9(2) .
C31 P1 C21 103.5(2) .
C41 P2 Ru1 109.51(17) .
C41 P2 C51 104.8(2) .
C41 P2 C61 104.4(2) .
C51 P2 Ru1 125.78(18) .
C51 P2 C61 96.4(2) .
C61 P2 Ru1 113.59(18) .
C2 C1 Ru1 168.5(5) .
C1 C2 C3 170.3(6) .
C4 C3 C2 175.0(6) .
C3 C4 C4 179.8(8) 2_676
Ru1 C5 H5 122.8 .
C6 C5 Ru1 71.8(3) .
C6 C5 H5 126.6 .
C6 C5 C9 106.7(5) .
C9 C5 Ru1 70.5(3) .
C9 C5 H5 126.6 .
Ru1 C6 H6 122.2 .
C5 C6 Ru1 71.5(3) .
C5 C6 H6 125.2 .
C5 C6 C7 109.7(5) .
C7 C6 Ru1 72.8(3) .
C7 C6 H6 125.2 .
Ru1 C7 H7 123.9 .
C6 C7 Ru1 70.6(3) .
C6 C7 H7 126.4 .
C6 C7 C8 107.3(5) .
C8 C7 Ru1 70.7(3) .
C8 C7 H7 126.4 .
Ru1 C8 H8 122.8 .
C7 C8 Ru1 72.4(3) .
C7 C8 H8 126.1 .
C9 C8 Ru1 70.3(3) .
C9 C8 C7 107.7(5) .
C9 C8 H8 126.1 .
Ru1 C9 H9 121.4 .
C5 C9 Ru1 72.1(3) .
C5 C9 H9 125.7 .
C8 C9 Ru1 72.5(3) .
C8 C9 C5 108.6(5) .
C8 C9 H9 125.7 .
C12 C11 P1 120.7(4) .
C12 C11 C16 117.8(5) .
C16 C11 P1 121.4(4) .
C11 C12 H12 119.4 .
C11 C12 C13 121.3(5) .
C13 C12 H12 119.4 .
C12 C13 H13 119.8 .
C14 C13 C12 120.4(6) .
C14 C13 H13 119.8 .
C13 C14 H14 120.2 .
C13 C14 C15 119.6(6) .
C15 C14 H14 120.2 .
C14 C15 H15 119.9 .
C14 C15 C16 120.3(6) .
C16 C15 H15 119.9 .
C11 C16 H16 119.7 .
C15 C16 C11 120.6(6) .
C15 C16 H16 119.7 .
C22 C21 P1 123.1(4) .
C26 C21 P1 119.6(4) .
C26 C21 C22 117.1(5) .
C21 C22 H22 119.4 .
C23 C22 C21 121.2(6) .
C23 C22 H22 119.4 .
C22 C23 H23 120.0 .
C22 C23 C24 120.1(6) .
C24 C23 H23 120.0 .
C23 C24 H24 120.0 .
C25 C24 C23 119.9(6) .
C25 C24 H24 120.0 .
C24 C25 H25 120.0 .
C24 C25 C26 119.9(6) .
C26 C25 H25 120.0 .
C21 C26 H26 119.2 .
C25 C26 C21 121.7(5) .
C25 C26 H26 119.2 .
C32 C31 P1 119.0(4) .
C36 C31 P1 122.6(4) .
C36 C31 C32 118.3(5) .
C31 C32 H32 119.7 .
C33 C32 C31 120.6(6) .
C33 C32 H32 119.7 .
C32 C33 H33 120.2 .
C34 C33 C32 119.6(6) .
C34 C33 H33 120.2 .
C33 C34 H34 119.6 .
C33 C34 C35 120.9(6) .
C35 C34 H34 119.6 .
C34 C35 H35 120.2 .
C36 C35 C34 119.6(6) .
C36 C35 H35 120.2 .
C31 C36 H36 119.5 .
C35 C36 C31 120.9(6) .
C35 C36 H36 119.5 .
C42 C41 P2 121.0(4) .
C46 C41 P2 121.1(4) .
C46 C41 C42 117.0(5) .
C41 C42 H42 119.8 .
C43 C42 C41 120.5(5) .
C43 C42 H42 119.8 .
C42 C43 H43 119.8 .
C44 C43 C42 120.4(5) .
C44 C43 H43 119.8 .
C43 C44 H44 119.9 .
C43 C44 C45 120.1(5) .
C45 C44 H44 119.9 .
C44 C45 H45 120.6 .
C46 C45 C44 118.8(5) .
C46 C45 H45 120.6 .
C41 C46 H46 118.4 .
C45 C46 C41 123.1(5) .
C45 C46 H46 118.4 .
C52 C51 P2 118.1(4) .
C56 C51 P2 121.9(4) .
C56 C51 C52 119.7(5) .
C51 C52 H52 120.5 .
C51 C52 C53 119.0(5) .
C53 C52 H52 120.5 .
C52 C53 H53 119.4 .
C54 C53 C52 121.2(6) .
C54 C53 H53 119.4 .
C53 C54 H54 120.7 .
C53 C54 C55 118.6(5) .
C55 C54 H54 120.7 .
C54 C55 H55 119.2 .
C56 C55 C54 121.6(6) .
C56 C55 H55 119.2 .
C51 C56 H56 120.1 .
C55 C56 C51 119.8(6) .
C55 C56 H56 120.1 .
C62 C61 P2 117.4(4) .
C62 C61 C66 118.4(5) .
C66 C61 P2 123.8(4) .
C61 C62 H62 120.0 .
C63 C62 C61 120.1(5) .
C63 C62 H62 120.0 .
C62 C63 H63 119.5 .
C64 C63 C62 121.0(6) .
C64 C63 H63 119.5 .
C63 C64 H64 120.3 .
C63 C64 C65 119.4(5) .
C65 C64 H64 120.3 .
C64 C65 H65 119.8 .
C66 C65 C64 120.3(5) .
C66 C65 H65 119.8 .
C61 C66 H66 119.6 .
C65 C66 C61 120.8(6) .
C65 C66 H66 119.6 .
Cl1 C10 Cl2 113.1(5) .
Cl1 C10 H10A 109.0 .
Cl1 C10 H10B 109.0 .
Cl2 C10 H10A 109.0 .
Cl2 C10 H10B 109.0 .
H10A C10 H10B 107.8 .
Cl2A C10 Cl1 158.6(7) .
Cl2A C10 Cl2 45.7(4) .
Cl2A C10 H10A 81.0 .
Cl2A C10 H10B 84.7 .

loop_
_geom_bond_atom_site_label_1
_geom_bond_atom_site_label_2
_geom_bond_distance
_geom_bond_site_symmetry_2
Ru1 P1 2.2975(15) .
Ru1 P2 2.2825(15) .
Ru1 C1 1.976(5) .
Ru1 C5 2.224(5) .
Ru1 C6 2.228(5) .
Ru1 C7 2.255(5) .
Ru1 C8 2.233(5) .
Ru1 C9 2.203(5) .
P1 C11 1.837(6) .
P1 C21 1.848(5) .
P1 C31 1.830(5) .
P2 C41 1.829(5) .
P2 C51 1.835(5) .
P2 C61 1.849(5) .
C1 C2 1.229(7) .
C2 C3 1.362(8) .
C3 C4 1.220(7) .
C4 C4 1.358(11) 2_676
C5 H5 0.9500 .
C5 C6 1.404(8) .
C5 C9 1.421(8) .
C6 H6 0.9500 .
C6 C7 1.408(8) .
C7 H7 0.9500 .
C7 C8 1.418(8) .
C8 H8 0.9500 .
C8 C9 1.414(8) .
C9 H9 0.9500 .
C11 C12 1.385(8) .
C11 C16 1.403(8) .
C12 H12 0.9500 .
C12 C13 1.388(8) .
C13 H13 0.9500 .
C13 C14 1.370(9) .
C14 H14 0.9500 .
C14 C15 1.385(9) .
C15 H15 0.9500 .
C15 C16 1.386(8) .
C16 H16 0.9500 .
C21 C22 1.401(7) .
C21 C26 1.395(7) .
C22 H22 0.9500 .
C22 C23 1.376(8) .
C23 H23 0.9500 .
C23 C24 1.385(9) .
C24 H24 0.9500 .
C24 C25 1.373(8) .
C25 H25 0.9500 .
C25 C26 1.379(8) .
C26 H26 0.9500 .
C31 C32 1.405(7) .
C31 C36 1.397(8) .
C32 H32 0.9500 .
C32 C33 1.381(7) .
C33 H33 0.9500 .
C33 C34 1.373(9) .
C34 H34 0.9500 .
C34 C35 1.389(9) .
C35 H35 0.9500 .
C35 C36 1.371(8) .
C36 H36 0.9500 .
C41 C42 1.398(7) .
C41 C46 1.389(7) .
C42 H42 0.9500 .
C42 C43 1.397(8) .
C43 H43 0.9500 .
C43 C44 1.380(8) .
C44 H44 0.9500 .
C44 C45 1.381(8) .
C45 H45 0.9500 .
C45 C46 1.380(7) .
C46 H46 0.9500 .
C51 C52 1.392(7) .
C51 C56 1.391(7) .
C52 H52 0.9500 .
C52 C53 1.398(7) .
C53 H53 0.9500 .
C53 C54 1.367(8) .
C54 H54 0.9500 .
C54 C55 1.391(8) .
C55 H55 0.9500 .
C55 C56 1.360(7) .
C56 H56 0.9500 .
C61 C62 1.406(7) .
C61 C66 1.407(8) .
C62 H62 0.9500 .
C62 C63 1.388(8) .
C63 H63 0.9500 .
C63 C64 1.376(8) .
C64 H64 0.9500 .
C64 C65 1.399(8) .
C65 H65 0.9500 .
C65 C66 1.374(8) .
C66 H66 0.9500 .
Cl1 C10 1.677(5) .
Cl2 C10 1.687(5) .
C10 H10A 0.9900 .
C10 H10B 0.9900 .
C10 Cl2A 1.671(6) .
